data_1559425
loop_
_publ_author_name
'Kutniewska, Sylwia E.'
'Kr\'owczy\'nski, Adam'
'Kami\'nski, Rados\/law'
'Jarzembska, Katarzyna N.'
'Pillet, S\'ebastien'
'Wenger, Emmanuel'
'Schaniel, Dominik'

_publ_section_title
;
 Photocrystallographic and spectroscopic studies of a model (N,N,O)-donor
 square-planar nickel(II) nitro complex: in search of high-conversion and
 stable photoswitchable materials
;
_journal_issue 6
_journal_name_full IUCrJ
_journal_page_first
;
;
_journal_paper_doi 10.1107/S205225252001307X
_journal_volume 7
_journal_year 2020
_chemical_formula_moiety 'C20 H15 N3 Ni O3'
_chemical_formula_sum 'C20 H15 N3 Ni O3'
_chemical_formula_weight 404.04
_space_group_IT_number 88
_space_group_name_Hall '-I 4ad'
_space_group_name_H-M_alt 'I 41/a :2'
_symmetry_cell_setting tetragonal
_symmetry_Int_Tables_number 88
_symmetry_space_group_name_Hall '-I 4ad'
_symmetry_space_group_name_H-M 'I 41/a :2'
_cell_angle_alpha 90
_cell_angle_beta 90
_cell_angle_gamma 90
_cell_formula_units_Z 16
_cell_length_a 14.8206(7)
_cell_length_b 14.8206(7)
_cell_length_c 29.8617(14)
_cell_measurement_reflns_used 4953
_cell_measurement_temperature 160.00
_cell_measurement_theta_max 64.17
_cell_measurement_theta_min 10.32
_cell_volume 6559.1(5)
_computing_cell_refinement 'CrysAlisPro 1.171.40.55a (Rigaku OD, 2019)'
_computing_data_collection 'CrysAlisPro 1.171.40.55a (Rigaku OD, 2019)'
_computing_data_reduction 'CrysAlisPro 1.171.40.55a (Rigaku OD, 2019)'
_diffrn_ambient_temperature 160
_diffrn_detector 'CCD plate'
_diffrn_measured_fraction_theta_full 0.95
_diffrn_measured_fraction_theta_max 0.76
_diffrn_measurement_device 'four-circle diffractometer'
_diffrn_measurement_device_type 'SuperNova, Cu, Atlas'
_diffrn_measurement_method '\w scans'
_diffrn_radiation_monochromator mirror
_diffrn_radiation_probe x-ray
_diffrn_radiation_source 'X-ray tube'
_diffrn_radiation_type 'Cu K\a'
_diffrn_radiation_wavelength 1.54184
_diffrn_reflns_av_R_equivalents 0.0376
_diffrn_reflns_av_unetI/netI 0.0229
_diffrn_reflns_limit_h_max 17
_diffrn_reflns_limit_h_min -16
_diffrn_reflns_limit_k_max 16
_diffrn_reflns_limit_k_min -17
_diffrn_reflns_limit_l_max 33
_diffrn_reflns_limit_l_min -34
_diffrn_reflns_number 8900
_diffrn_reflns_theta_full 32.34
_diffrn_reflns_theta_max 64.39
_diffrn_reflns_theta_min 10.36
_diffrn_source 'micro-focus sealed X-ray tube'
_exptl_absorpt_coefficient_mu 1.951
_exptl_absorpt_correction_T_max 1
_exptl_absorpt_correction_T_min 0.013
_exptl_absorpt_correction_type multi-scan
_exptl_absorpt_process_details
;
CrysAlisPro 1.171.40.55a (Rigaku Oxford Diffraction, 2019)
Empirical absorption correction using spherical harmonics,
 implemented in SCALE3 ABSPACK scaling algorithm.
;
_exptl_crystal_colour brown
_exptl_crystal_density_diffrn 1.6367
_exptl_crystal_description 'prism, cut'
_exptl_crystal_F_000 3328
_exptl_crystal_size_max 0.13
_exptl_crystal_size_mid 0.05
_exptl_crystal_size_min 0.05
_refine_diff_density_max 0.35
_refine_diff_density_min -0.48
_refine_ls_extinction_method none
_refine_ls_goodness_of_fit_gt 2.58
_refine_ls_goodness_of_fit_ref 2.43
_refine_ls_hydrogen_treatment constr
_refine_ls_number_constraints 78
_refine_ls_number_parameters 259
_refine_ls_number_reflns 2093
_refine_ls_number_restraints 0
_refine_ls_R_factor_all 0.0580
_refine_ls_R_factor_gt 0.0499
_refine_ls_shift/su_max 0.0241
_refine_ls_shift/su_mean 0.0014
_refine_ls_structure_factor_coef Fsqd
_refine_ls_weighting_details w=1/(\s^2^(I)+0.0004I^2^)
_refine_ls_weighting_scheme sigma
_refine_ls_wR_factor_gt 0.1137
_refine_ls_wR_factor_ref 0.1176
_reflns_number_gt 1772
_reflns_number_total 2093
_reflns_threshold_expression I>3\s(I)
_cod_data_source_file lq5032.cif
_cod_data_source_block 160K_irr_160K
_cod_depositor_comments
;
The following automatic conversions were performed:

data item '_diffrn_radiation_probe' value 'X-ray' was changed to
'x-ray' in accordance with the
/home/data/users/saulius/crontab/automatic-downloads/rss-feeds/IUCr/lib/dictionaries/cif_core.dic
dictionary named 'cif_core.dic' version 2.4.2 last updated on
2011-04-26.

Automatic conversion script
Id: cif_fix_values 7556 2019-12-06 15:28:31Z antanas 
;
_cod_original_cell_volume 6559.1(7)
_cod_original_sg_symbol_H-M 'I 41/a'
_cod_database_code 1559425

loop_
_space_group_symop_id
_space_group_symop_operation_xyz
1 x,y,z
2 -x,-y+1/2,z
3 -y+1/4,x+3/4,z+3/4
4 y+1/4,-x+1/4,z+1/4
5 -x,-y,-z
6 x,y+1/2,-z
7 y+1/4,-x+3/4,-z+3/4
8 -y+1/4,x+1/4,-z+1/4
9 x+1/2,y+1/2,z+1/2
10 -x+1/2,-y,z+1/2
11 -y+3/4,x+1/4,z+1/4
12 y+3/4,-x+3/4,z+3/4
13 -x+1/2,-y+1/2,-z+1/2
14 x+1/2,y,-z+1/2
15 y+3/4,-x+1/4,-z+1/4
16 -y+3/4,x+3/4,-z+3/4

loop_
_atom_site_label
_atom_site_type_symbol
_atom_site_fract_x
_atom_site_fract_y
_atom_site_fract_z
_atom_site_adp_type
_atom_site_U_iso_or_equiv
_atom_site_site_symmetry_multiplicity
_atom_site_occupancy
_atom_site_calc_flag
_atom_site_refinement_flags
_atom_site_disorder_assembly
_atom_site_disorder_group
Ni1 Ni 0.55844(4) 0.39374(5) 0.59370(2) Uani 0.0501(2) 16 1 d . . .
O1a O 0.7345(2) 0.3638(2) 0.61310(12) Uani 0.058(4) 16 0.751(14) d . . .
O2a O 0.6991(3) 0.4976(4) 0.62013(18) Uani 0.078(2) 16 0.751(14) d . . .
N1a N 0.6780(3) 0.4199(4) 0.60990(14) Uani 0.0521(18) 16 0.751(14) d . . .
O1b O 0.7345(2) 0.3638(2) 0.61310(12) Uiso 0.08(5) 16 0.144(16) d . . .
O2b O 0.6514(10) 0.4837(8) 0.6098(4) Uiso 0.044(4) 16 0.144(16) d . . .
N1b N 0.7276(10) 0.4391(8) 0.6197(4) Uiso 0.033(4) 16 0.144(16) d . . .
O1c O 0.781(2) 0.463(2) 0.6304(12) Uiso 0.073(12) 16 0.10(2) d . . .
O2c O 0.6514(10) 0.4837(8) 0.6098(4) Uiso 0.044(4) 16 0.10(2) d . . .
N1c N 0.7276(10) 0.4391(8) 0.6197(4) Uiso 0.033(4) 16 0.10(2) d . . .
O3 O 0.53333(15) 0.39087(17) 0.65401(9) Uani 0.0465(8) 16 1 d . . .
N2 N 0.44552(18) 0.35404(19) 0.57588(11) Uani 0.0428(9) 16 1 d . . .
N3 N 0.5837(2) 0.4021(2) 0.53178(12) Uani 0.0534(11) 16 1 d . . .
C1 C 0.6584(3) 0.4288(3) 0.51156(15) Uani 0.0692(16) 16 1 d . . .
C2 C 0.6658(3) 0.4366(3) 0.46509(15) Uani 0.0684(16) 16 1 d . . .
C3 C 0.5944(3) 0.4145(3) 0.43867(14) Uani 0.0584(14) 16 1 d . . .
C4 C 0.5139(3) 0.3833(3) 0.45890(14) Uani 0.0528(12) 16 1 d . . .
C5 C 0.4360(3) 0.3570(3) 0.43466(15) Uani 0.0642(15) 16 1 d . . .
C6 C 0.3619(3) 0.3276(3) 0.45781(17) Uani 0.0688(16) 16 1 d . . .
C7 C 0.3591(2) 0.3237(3) 0.50455(16) Uani 0.0592(14) 16 1 d . . .
C8 C 0.4338(2) 0.3503(2) 0.52939(14) Uani 0.0454(11) 16 1 d . . .
C9 C 0.5114(2) 0.3789(2) 0.50524(14) Uani 0.0470(11) 16 1 d . . .
C10 C 0.3798(2) 0.3310(2) 0.60371(14) Uani 0.0454(11) 16 1 d . . .
C11 C 0.3831(2) 0.3345(2) 0.64939(13) Uani 0.0425(10) 16 1 d . . .
C12 C 0.3034(2) 0.3017(3) 0.67699(13) Uani 0.0527(12) 16 1 d . . .
C13 C 0.2903(2) 0.3600(3) 0.71809(14) Uani 0.0543(12) 16 1 d . . .
C14 C 0.3757(2) 0.36465(20) 0.74528(13) Uani 0.0430(11) 16 1 d . . .
C15 C 0.3766(2) 0.3682(2) 0.79151(13) Uani 0.0484(11) 16 1 d . . .
C16 C 0.4563(3) 0.3730(2) 0.81517(13) Uani 0.0479(11) 16 1 d . . .
C17 C 0.5378(2) 0.3757(2) 0.79224(14) Uani 0.0488(11) 16 1 d . . .
C18 C 0.5390(2) 0.3737(2) 0.74642(13) Uani 0.0445(10) 16 1 d . . .
C19 C 0.4584(2) 0.36757(19) 0.72192(13) Uani 0.0392(10) 16 1 d . . .
C20 C 0.4593(2) 0.3645(2) 0.67290(13) Uani 0.0394(10) 16 1 d . . .
H1 H 0.709844 0.443578 0.529642 Uiso 0.083 16 1 d . . .
H2 H 0.721031 0.457468 0.45187 Uiso 0.082 16 1 d . . .
H3 H 0.598559 0.420058 0.40671 Uiso 0.07 16 1 d . . .
H5 H 0.435174 0.359795 0.402544 Uiso 0.0771 16 1 d . . .
H6 H 0.309651 0.308818 0.441235 Uiso 0.0825 16 1 d . . .
H7 H 0.305691 0.302664 0.519466 Uiso 0.071 16 1 d . . .
H10 H 0.324618 0.309879 0.59052 Uiso 0.0545 16 1 d . . .
H12a H 0.313506 0.240375 0.686008 Uiso 0.0633 16 1 d . . .
H12b H 0.249693 0.303282 0.659012 Uiso 0.0633 16 1 d . . .
H13a H 0.27305 0.419785 0.709068 Uiso 0.0652 16 1 d . . .
H13b H 0.242611 0.335547 0.736132 Uiso 0.0652 16 1 d . . .
H15 H 0.320432 0.367172 0.807527 Uiso 0.0581 16 1 d . . .
H16 H 0.455561 0.374581 0.847309 Uiso 0.0575 16 1 d . . .
H17 H 0.59348 0.378963 0.808579 Uiso 0.0585 16 1 d . . .
H18 H 0.595611 0.376611 0.730858 Uiso 0.0534 16 1 d . . .

loop_
_atom_site_aniso_label
_atom_site_aniso_type_symbol
_atom_site_aniso_U_11
_atom_site_aniso_U_22
_atom_site_aniso_U_33
_atom_site_aniso_U_12
_atom_site_aniso_U_13
_atom_site_aniso_U_23
Ni1 Ni 0.0307(3) 0.0807(5) 0.0388(4) -0.0120(3) -0.0004(2) -0.0022(3)
O1a O 0.042(5) 0.065(7) 0.068(7) 0.0102(19) -0.013(2) -0.0017(18)
O2a O 0.068(4) 0.078(4) 0.088(3) -0.023(3) -0.006(2) -0.028(3)
N1a N 0.033(3) 0.085(4) 0.039(2) -0.009(3) 0.0006(17) 0.004(2)
O3 O 0.0307(11) 0.0638(15) 0.0451(14) -0.0052(10) 0.0028(9) -0.0034(11)
N2 N 0.0305(13) 0.0470(15) 0.0509(17) 0.0015(11) 0.0007(12) -0.0065(12)
N3 N 0.0363(15) 0.086(2) 0.0378(16) -0.0093(15) -0.0014(12) -0.0018(15)
C1 C 0.043(2) 0.120(4) 0.044(2) -0.027(2) -0.0018(16) -0.001(2)
C2 C 0.048(2) 0.111(4) 0.046(2) -0.020(2) 0.0041(17) -0.004(2)
C3 C 0.054(2) 0.080(3) 0.041(2) -0.001(2) 0.0013(17) -0.0068(19)
C4 C 0.0388(18) 0.070(2) 0.050(2) 0.0031(17) -0.0039(16) -0.0141(18)
C5 C 0.046(2) 0.100(3) 0.047(2) 0.008(2) -0.0056(17) -0.019(2)
C6 C 0.0369(18) 0.109(4) 0.060(3) 0.001(2) -0.0063(17) -0.028(2)
C7 C 0.0312(17) 0.086(3) 0.061(3) -0.0001(17) -0.0038(16) -0.019(2)
C8 C 0.0281(15) 0.0551(19) 0.053(2) 0.0024(14) -0.0031(14) -0.0105(16)
C9 C 0.0316(16) 0.057(2) 0.052(2) 0.0013(15) -0.0011(15) -0.0068(16)
C10 C 0.0288(14) 0.0477(18) 0.060(2) 0.0000(13) -0.0019(14) -0.0031(15)
C11 C 0.0265(14) 0.0423(16) 0.059(2) 0.0023(13) 0.0043(14) 0.0028(15)
C12 C 0.0317(17) 0.067(2) 0.059(2) -0.0060(16) 0.0053(15) 0.0072(19)
C13 C 0.0337(17) 0.067(2) 0.062(2) 0.0054(16) 0.0102(16) 0.0064(19)
C14 C 0.0381(17) 0.0310(15) 0.060(2) 0.0046(13) 0.0104(15) 0.0016(14)
C15 C 0.0504(19) 0.0357(16) 0.059(2) 0.0017(14) 0.0191(16) -0.0006(15)
C16 C 0.063(2) 0.0361(16) 0.0444(19) 0.0017(15) 0.0085(16) -0.0024(14)
C17 C 0.0480(19) 0.0471(18) 0.051(2) 0.0045(15) 0.0002(16) -0.0060(15)
C18 C 0.0383(17) 0.0434(17) 0.052(2) 0.0036(13) 0.0046(14) -0.0039(14)
C19 C 0.0352(16) 0.0297(14) 0.053(2) 0.0062(12) 0.0058(14) -0.0009(13)
C20 C 0.0307(15) 0.0360(15) 0.0515(19) 0.0054(12) 0.0041(13) 0.0003(13)

loop_
_atom_type_symbol
_atom_type_scat_dispersion_real
_atom_type_scat_dispersion_imag
_atom_type_scat_source
_atom_type_scat_Cromer_Mann_a1
_atom_type_scat_Cromer_Mann_b1
_atom_type_scat_Cromer_Mann_a2
_atom_type_scat_Cromer_Mann_b2
_atom_type_scat_Cromer_Mann_a3
_atom_type_scat_Cromer_Mann_b3
_atom_type_scat_Cromer_Mann_a4
_atom_type_scat_Cromer_Mann_b4
_atom_type_scat_Cromer_Mann_c
C 0.0181 0.0091 'International Tables Vol C tables 4.2.6.8 and 6.1.1.4' 2.31 20.843901 1.02 10.2075 1.5886 0.5687 0.865 51.651199 0.2156
H 0.0000 0.0000 'International Tables Vol C tables 4.2.6.8 and 6.1.1.4' 0.493002 10.5109 0.322912 26.1257 0.140191 3.14236 0.04081 57.799702 0.003038
N 0.0311 0.0180 'International Tables Vol C tables 4.2.6.8 and 6.1.1.4' 12.2126 0.0057 3.1322 9.8933 2.0125 28.997499 1.1663 0.5826 -11.529
Ni -3.0029 0.5091 'International Tables Vol C tables 4.2.6.8 and 6.1.1.4' 12.8376 3.8785 7.292 0.2565 4.4438 12.1763 2.38 66.342102 1.0341
O 0.0492 0.0322 'International Tables Vol C tables 4.2.6.8 and 6.1.1.4' 3.0485 13.2771 2.2868 5.7011 1.5463 0.3239 0.867 32.908901 0.2508

loop_
_geom_angle_atom_site_label_1
_geom_angle_atom_site_label_2
_geom_angle_atom_site_label_3
_geom_angle_site_symmetry_1
_geom_angle_site_symmetry_2
_geom_angle_site_symmetry_3
_geom_angle
_geom_angle_publ_flag
N1a Ni1 O2b . . . 30.8(4) ?
N1a Ni1 O3 . . . 86.77(11) ?
N1a Ni1 N2 . . . 173.0(2) ?
N1a Ni1 N3 . . . 92.95(13) ?
O2b Ni1 O3 . . . 85.3(4) ?
O2b Ni1 N2 . . . 156.0(4) ?
O2b Ni1 N3 . . . 93.2(4) ?
O3 Ni1 N2 . . . 95.20(11) ?
O3 Ni1 N3 . . . 177.54(14) ?
N2 Ni1 N3 . . . 85.36(13) ?
N1a O2a O2b . . . 56.0(10) ?
N1a O2a O1c . . . 85.8(13) ?
O2b O2a N1b . . . 99.1(13) ?
O2b O2a O1c . . . 141.6(17) ?
Ni1 N1a O1a . . . 122.9(4) ?
Ni1 N1a O2a . . . 119.8(4) ?
Ni1 N1a O2b . . . 79.7(8) ?
Ni1 N1a N1b . . . 170.2(10) ?
O1a N1a O2a . . . 117.2(4) ?
O1a N1a O2b . . . 157.3(10) ?
O1a N1a N1b . . . 65.7(9) ?
O2a N1a N1b . . . 51.5(9) ?
O2b N1a N1b . . . 91.9(13) ?
Ni1 O2b O2a . . . 152.1(13) ?
Ni1 O2b N1a . . . 69.5(7) ?
O2a O2b N1a . . . 83.6(13) ?
O1a N1b O2a . . . 156.8(16) ?
O1a N1b N1a . . . 71.6(10) ?
O1a N1b O1c . . . 111(2) ?
O2a N1b N1a . . . 85.3(13) ?
O2a N1b O1c . . . 92(2) ?
N1a N1b O1c . . . 177(2) ?
O2a O1c N1b . . . 45.7(16) ?
Ni1 O3 C20 . . . 127.3(2) ?
Ni1 N2 C8 . . . 114.1(2) ?
Ni1 N2 C10 . . . 124.5(2) ?
C8 N2 C10 . . . 121.4(3) ?
Ni1 N3 C1 . . . 129.2(3) ?
Ni1 N3 C9 . . . 113.2(2) ?
C1 N3 C9 . . . 117.6(4) ?
N3 C1 C2 . . . 123.0(4) ?
N3 C1 H1 . . . 118.56 ?
C2 C1 H1 . . . 118.48 ?
C1 C2 C3 . . . 119.7(4) ?
C1 C2 H2 . . . 120.16 ?
C3 C2 H2 . . . 120.17 ?
C2 C3 C4 . . . 119.2(3) ?
C2 C3 H3 . . . 120.39 ?
C4 C3 H3 . . . 120.4 ?
C3 C4 C5 . . . 124.0(3) ?
C3 C4 C9 . . . 117.6(3) ?
C5 C4 C9 . . . 118.3(3) ?
C4 C5 C6 . . . 119.0(3) ?
C4 C5 H5 . . . 120.54 ?
C6 C5 H5 . . . 120.48 ?
C5 C6 C7 . . . 122.7(4) ?
C5 C6 H6 . . . 118.68 ?
C7 C6 H6 . . . 118.6 ?
C6 C7 C8 . . . 119.8(4) ?
C6 C7 H7 . . . 119.99 ?
C8 C7 H7 . . . 120.2 ?
N2 C8 C7 . . . 129.7(3) ?
N2 C8 C9 . . . 113.1(3) ?
C7 C8 C9 . . . 117.3(3) ?
N3 C9 C4 . . . 122.9(3) ?
N3 C9 C8 . . . 114.2(3) ?
C4 C9 C8 . . . 122.9(3) ?
N2 C10 C11 . . . 126.2(3) ?
N2 C10 H10 . . . 116.96 ?
C11 C10 H10 . . . 116.89 ?
C10 C11 C12 . . . 120.1(3) ?
C10 C11 C20 . . . 122.7(3) ?
C12 C11 C20 . . . 117.1(3) ?
C11 C12 C13 . . . 110.9(3) ?
C11 C12 H12a . . . 109.49 ?
C11 C12 H12b . . . 109.45 ?
C13 C12 H12a . . . 109.52 ?
C13 C12 H12b . . . 109.45 ?
H12a C12 H12b . . . 108.01 ?
C12 C13 C14 . . . 110.8(3) ?
C12 C13 H13a . . . 109.47 ?
C12 C13 H13b . . . 109.41 ?
C14 C13 H13a . . . 109.51 ?
C14 C13 H13b . . . 109.48 ?
H13a C13 H13b . . . 108.11 ?
C13 C14 C15 . . . 123.3(3) ?
C13 C14 C19 . . . 117.7(3) ?
C15 C14 C19 . . . 119.0(3) ?
C14 C15 C16 . . . 121.5(3) ?
C14 C15 H15 . . . 119.28 ?
C16 C15 H15 . . . 119.18 ?
C15 C16 C17 . . . 119.5(3) ?
C15 C16 H16 . . . 120.3 ?
C17 C16 H16 . . . 120.21 ?
C16 C17 C18 . . . 120.3(3) ?
C16 C17 H17 . . . 119.76 ?
C18 C17 H17 . . . 119.93 ?
C17 C18 C19 . . . 120.8(3) ?
C17 C18 H18 . . . 119.59 ?
C19 C18 H18 . . . 119.65 ?
C14 C19 C18 . . . 118.9(3) ?
C14 C19 C20 . . . 120.1(3) ?
C18 C19 C20 . . . 121.0(3) ?
O3 C20 C11 . . . 124.1(3) ?
O3 C20 C19 . . . 115.7(3) ?
C11 C20 C19 . . . 120.2(3) ?

loop_
_geom_bond_atom_site_label_1
_geom_bond_atom_site_label_2
_geom_bond_site_symmetry_1
_geom_bond_site_symmetry_2
_geom_bond_distance
_geom_bond_publ_flag
Ni1 N1a . . 1.877(4) ?
Ni1 O2b . . 1.972(13) ?
Ni1 O3 . . 1.840(3) ?
Ni1 N2 . . 1.852(3) ?
Ni1 N3 . . 1.890(3) ?
O1a N1a . . 1.184(6) ?
O1a N1b . . 1.137(12) ?
O2a N1a . . 1.232(8) ?
O2a O2b . . 0.803(15) ?
O2a N1b . . 0.967(14) ?
O2a O1c . . 1.35(3) ?
N1a O2b . . 1.027(14) ?
N1a N1b . . 0.846(15) ?
N1b O1c . . 0.91(3) ?
O3 C20 . . 1.294(4) ?
N2 C8 . . 1.400(4) ?
N2 C10 . . 1.324(4) ?
N3 C1 . . 1.321(6) ?
N3 C9 . . 1.377(4) ?
C1 C2 . . 1.398(8) ?
C1 H1 . . 0.9589 ?
C2 C3 . . 1.360(6) ?
C2 H2 . . 0.9601 ?
C3 C4 . . 1.415(6) ?
C3 H3 . . 0.9608 ?
C4 C5 . . 1.417(6) ?
C4 C9 . . 1.385(4) ?
C5 C6 . . 1.368(6) ?
C5 H5 . . 0.9612 ?
C6 C7 . . 1.399(8) ?
C6 H6 . . 0.9601 ?
C7 C8 . . 1.389(5) ?
C7 H7 . . 0.9596 ?
C8 C9 . . 1.423(4) ?
C10 C11 . . 1.367(4) ?
C10 H10 . . 0.9601 ?
C11 C12 . . 1.520(4) ?
C11 C20 . . 1.402(4) ?
C12 C13 . . 1.514(5) ?
C12 H12a . . 0.9596 ?
C12 H12b . . 0.9605 ?
C13 C14 . . 1.505(4) ?
C13 H13a . . 0.9595 ?
C13 H13b . . 0.9602 ?
C14 C15 . . 1.381(4) ?
C14 C19 . . 1.412(4) ?
C15 C16 . . 1.379(5) ?
C15 H15 . . 0.9603 ?
C16 C17 . . 1.390(5) ?
C16 H16 . . 0.9592 ?
C17 C18 . . 1.368(4) ?
C17 H17 . . 0.9605 ?
C18 C19 . . 1.404(4) ?
C18 H18 . . 0.9598 ?
C19 C20 . . 1.464(4) ?

loop_
_geom_hbond_atom_site_label_D
_geom_hbond_atom_site_label_H
_geom_hbond_atom_site_label_A
_geom_hbond_site_symmetry_D
_geom_hbond_site_symmetry_H
_geom_hbond_site_symmetry_A
_geom_hbond_distance_DH
_geom_hbond_distance_HA
_geom_hbond_distance_DA
_geom_hbond_angle_DHA
_geom_hbond_publ_flag
C1 H1 N1a . . . 0.96 2.47 2.953(7) 111.17 ?
C2 H2 O2a . . 3_644 0.96 2.49 3.119(8) 123.16 ?
C15 H15 O1c . . 14_456 0.96 2.42 3.08(3) 125.81 ?
